data_2225133
loop_
_publ_author_name
Ejaz
'Khan, Islam Ullah'
'Harrison, William T. A.'

_publ_section_title
;
 Bis(cyanido-\k<i>C</i>)bis(cyclohexylamine-\k<i>N</i>)mercury(II)
;
_journal_coeditor_code WM2295
_journal_issue 2
_journal_name_full 'Acta Crystallographica Section E'
_journal_page_first m238
_journal_paper_doi 10.1107/S1600536810001042
_journal_volume 66
_journal_year 2010
_chemical_formula_iupac '[Hg (C N)2 (C6 H13 N)2]'
_chemical_formula_moiety 'C14 H26 Hg N4'
_chemical_formula_sum 'C14 H26 Hg N4'
_chemical_formula_weight 450.98
_chemical_name_systematic
;
Bis(cyanido-\k<i>C</i>)bis(cyclohexylamine-\k<i>N</i>)mercury(II)
;
_space_group_IT_number 2
_symmetry_cell_setting triclinic
_symmetry_space_group_name_Hall '-P 1'
_symmetry_space_group_name_H-M 'P -1'
_atom_sites_solution_hydrogens geom
_atom_sites_solution_primary direct
_atom_sites_solution_secondary difmap
_audit_creation_method SHELXL-97
_cell_angle_alpha 93.972(3)
_cell_angle_beta 99.179(3)
_cell_angle_gamma 97.258(3)
_cell_formula_units_Z 2
_cell_length_a 7.9283(4)
_cell_length_b 9.1791(5)
_cell_length_c 12.2722(6)
_cell_measurement_temperature 293(2)
_cell_volume 870.95(8)
_computing_cell_refinement 'SAINT (Bruker, 2007)'
_computing_data_collection 'APEX2 (Bruker, 2007)'
_computing_data_reduction 'SAINT (Bruker, 2007)'
_computing_molecular_graphics 'ORTEP-3 (Farrugia, 1997)'
_computing_publication_material 'SHELXL97 (Sheldrick, 2008)'
_computing_structure_refinement 'SHELXL97 (Sheldrick, 2008)'
_computing_structure_solution 'SHELXS97 (Sheldrick, 2008)'
_diffrn_ambient_temperature 293(2)
_diffrn_measured_fraction_theta_full 0.988
_diffrn_measured_fraction_theta_max 0.988
_diffrn_measurement_device_type 'Bruker Kappa APEXII CCD'
_diffrn_measurement_method \w
_diffrn_radiation_monochromator graphite
_diffrn_radiation_source 'fine-focus sealed tube'
_diffrn_radiation_type MoK\a
_diffrn_radiation_wavelength 0.71073
_diffrn_reflns_av_R_equivalents 0.0409
_diffrn_reflns_av_sigmaI/netI 0.0359
_diffrn_reflns_limit_h_max 9
_diffrn_reflns_limit_h_min -9
_diffrn_reflns_limit_k_max 11
_diffrn_reflns_limit_k_min -11
_diffrn_reflns_limit_l_max 15
_diffrn_reflns_limit_l_min -15
_diffrn_reflns_number 16082
_diffrn_reflns_theta_full 25.99
_diffrn_reflns_theta_max 25.99
_diffrn_reflns_theta_min 2.63
_diffrn_standards_number 0
_exptl_absorpt_coefficient_mu 8.831
_exptl_absorpt_correction_T_max 0.351
_exptl_absorpt_correction_T_min 0.171
_exptl_absorpt_correction_type multi-scan
_exptl_absorpt_process_details '(SADABS; Bruker, 2007)'
_exptl_crystal_colour colourless
_exptl_crystal_density_diffrn 1.720
_exptl_crystal_density_method 'not measured'
_exptl_crystal_description block
_exptl_crystal_F_000 436
_exptl_crystal_size_max 0.31
_exptl_crystal_size_mid 0.23
_exptl_crystal_size_min 0.15
_refine_diff_density_max 3.169
_refine_diff_density_min -1.984
_refine_ls_extinction_method none
_refine_ls_goodness_of_fit_ref 1.103
_refine_ls_hydrogen_treatment constr
_refine_ls_matrix_type full
_refine_ls_number_parameters 172
_refine_ls_number_reflns 3385
_refine_ls_number_restraints 0
_refine_ls_restrained_S_all 1.103
_refine_ls_R_factor_all 0.0736
_refine_ls_R_factor_gt 0.0611
_refine_ls_shift/su_max 0.001
_refine_ls_shift/su_mean 0.000
_refine_ls_structure_factor_coef Fsqd
_refine_ls_weighting_details 'w=1/[\s^2^(Fo^2^)+(0.0858P)^2^+12.3401P] where P=(Fo^2^+2Fc^2^)/3'
_refine_ls_weighting_scheme calc
_refine_ls_wR_factor_gt 0.1848
_refine_ls_wR_factor_ref 0.1930
_reflns_number_gt 2830
_reflns_number_total 3385
_reflns_threshold_expression I>2\s(I)
_cod_data_source_file wm2295.cif
_cod_data_source_block I
_cod_database_code 2225133
_cod_database_fobs_code 2225133

loop_
_symmetry_equiv_pos_as_xyz
'x, y, z'
'-x, -y, -z'

loop_
_atom_site_type_symbol
_atom_site_label
_atom_site_fract_x
_atom_site_fract_y
_atom_site_fract_z
_atom_site_U_iso_or_equiv
_atom_site_adp_type
_atom_site_calc_flag
_atom_site_refinement_flags
_atom_site_occupancy
_atom_site_disorder_assembly
_atom_site_disorder_group
Hg Hg1 0.15752(8) 0.30488(6) 0.45191(5) 0.0641(3) Uani d . 1 . .
C C1 0.363(3) 0.059(2) 0.3106(15) 0.082(5) Uani d . 1 . .
H H1A 0.4532 -0.0049 0.3212 0.099 Uiso calc R 1 . .
C C2 0.199(4) -0.038(3) 0.272(2) 0.132(11) Uani d . 1 . .
H H2A 0.1036 0.0184 0.2616 0.159 Uiso calc R 1 . .
H H2B 0.1784 -0.1096 0.3247 0.159 Uiso calc R 1 . .
C C3 0.221(5) -0.119(3) 0.158(2) 0.155(14) Uani d . 1 . .
H H3A 0.3180 -0.1736 0.1694 0.187 Uiso calc R 1 . .
H H3B 0.1180 -0.1884 0.1289 0.187 Uiso calc R 1 . .
C C4 0.249(4) -0.013(4) 0.077(2) 0.148(12) Uani d . 1 . .
H H4A 0.1556 0.0462 0.0670 0.177 Uiso calc R 1 . .
H H4B 0.2538 -0.0644 0.0057 0.177 Uiso calc R 1 . .
C C5 0.420(6) 0.083(4) 0.123(3) 0.176(17) Uani d . 1 . .
H H5A 0.4461 0.1538 0.0709 0.211 Uiso calc R 1 . .
H H5B 0.5116 0.0215 0.1318 0.211 Uiso calc R 1 . .
C C6 0.414(4) 0.166(3) 0.236(2) 0.125(9) Uani d . 1 . .
H H6A 0.5268 0.2198 0.2672 0.150 Uiso calc R 1 . .
H H6B 0.3320 0.2358 0.2269 0.150 Uiso calc R 1 . .
N N1 0.3599(18) 0.1352(17) 0.4211(11) 0.074(4) Uani d . 1 . .
H H1 0.4662 0.1852 0.4446 0.089 Uiso calc R 1 . .
H H2 0.3457 0.0643 0.4673 0.089 Uiso calc R 1 . .
C C7 0.197(3) 0.355(2) 0.7345(14) 0.085(5) Uani d . 1 . .
H H7 0.0734 0.3208 0.7271 0.102 Uiso calc R 1 . .
C C8 0.220(3) 0.509(2) 0.7259(16) 0.096(6) Uani d . 1 . .
H H8A 0.1653 0.5275 0.6528 0.115 Uiso calc R 1 . .
H H8B 0.3425 0.5431 0.7331 0.115 Uiso calc R 1 . .
C C9 0.145(5) 0.598(3) 0.814(2) 0.150(13) Uani d . 1 . .
H H9A 0.1665 0.7025 0.8056 0.180 Uiso calc R 1 . .
H H9B 0.0215 0.5686 0.8061 0.180 Uiso calc R 1 . .
C C10 0.232(5) 0.566(3) 0.925(2) 0.134(10) Uani d . 1 . .
H H10A 0.3523 0.6092 0.9350 0.160 Uiso calc R 1 . .
H H10B 0.1798 0.6142 0.9812 0.160 Uiso calc R 1 . .
C C11 0.222(5) 0.407(3) 0.940(2) 0.137(11) Uani d . 1 . .
H H11A 0.1041 0.3673 0.9433 0.164 Uiso calc R 1 . .
H H11B 0.2931 0.3946 1.0101 0.164 Uiso calc R 1 . .
C C12 0.284(3) 0.324(2) 0.8463(15) 0.097(6) Uani d . 1 . .
H H12A 0.4076 0.3512 0.8523 0.117 Uiso calc R 1 . .
H H12B 0.2619 0.2191 0.8534 0.117 Uiso calc R 1 . .
N N2 0.2619(18) 0.2820(14) 0.6440(9) 0.068(3) Uani d . 1 . .
H H3 0.2471 0.1849 0.6529 0.082 Uiso calc R 1 . .
H H4 0.3766 0.3111 0.6552 0.082 Uiso calc R 1 . .
C C13 -0.073(2) 0.1629(18) 0.4292(15) 0.067(4) Uani d . 1 . .
N N3 -0.196(2) 0.0797(19) 0.4154(15) 0.090(4) Uani d . 1 . .
C C14 0.282(2) 0.504(2) 0.4133(18) 0.089(6) Uani d . 1 . .
N N4 0.352(3) 0.610(2) 0.395(2) 0.116(6) Uani d . 1 . .

loop_
_atom_site_aniso_label
_atom_site_aniso_U_11
_atom_site_aniso_U_22
_atom_site_aniso_U_33
_atom_site_aniso_U_12
_atom_site_aniso_U_13
_atom_site_aniso_U_23
Hg1 0.0633(4) 0.0592(4) 0.0654(4) -0.0021(2) 0.0064(3) 0.0050(3)
C1 0.080(11) 0.096(13) 0.067(10) 0.004(10) 0.014(9) -0.006(9)
C2 0.16(2) 0.111(17) 0.118(19) -0.051(16) 0.064(18) -0.043(15)
C3 0.24(4) 0.117(19) 0.090(17) -0.06(2) 0.06(2) -0.061(16)
C4 0.15(2) 0.22(4) 0.058(13) 0.00(2) 0.005(14) -0.031(18)
C5 0.26(5) 0.16(3) 0.11(2) -0.05(3) 0.11(3) -0.016(19)
C6 0.16(2) 0.118(19) 0.086(15) -0.035(17) 0.026(15) -0.003(13)
N1 0.069(8) 0.088(9) 0.060(8) 0.005(7) 0.009(6) -0.014(7)
C7 0.111(15) 0.088(12) 0.052(9) 0.017(11) 0.007(9) -0.010(8)
C8 0.121(16) 0.095(14) 0.065(11) 0.037(12) -0.005(10) -0.023(10)
C9 0.21(3) 0.13(2) 0.11(2) 0.09(2) 0.02(2) -0.026(17)
C10 0.20(3) 0.12(2) 0.083(16) 0.03(2) 0.025(18) -0.032(14)
C11 0.20(3) 0.13(2) 0.074(14) -0.01(2) 0.041(17) -0.019(14)
C12 0.142(19) 0.086(13) 0.061(11) 0.013(13) 0.013(11) 0.003(9)
N2 0.086(9) 0.064(7) 0.045(6) -0.024(6) 0.008(6) 0.005(5)
C13 0.056(9) 0.064(9) 0.083(11) 0.010(7) 0.015(8) 0.018(8)
N3 0.072(10) 0.090(11) 0.103(12) 0.013(9) 0.001(8) 0.012(9)
C14 0.067(10) 0.084(12) 0.114(15) -0.004(9) 0.007(10) 0.048(11)
N4 0.090(12) 0.100(13) 0.153(19) -0.005(10) 0.013(12) 0.034(13)

loop_
_atom_type_symbol
_atom_type_description
_atom_type_scat_dispersion_real
_atom_type_scat_dispersion_imag
_atom_type_scat_source
C C 0.0033 0.0016 'International Tables Vol C Tables 4.2.6.8 and 6.1.1.4'
H H 0.0000 0.0000 'International Tables Vol C Tables 4.2.6.8 and 6.1.1.4'
N N 0.0061 0.0033 'International Tables Vol C Tables 4.2.6.8 and 6.1.1.4'
Hg Hg -2.3894 9.2266 'International Tables Vol C Tables 4.2.6.8 and 6.1.1.4'

loop_
_geom_angle_atom_site_label_1
_geom_angle_atom_site_label_2
_geom_angle_atom_site_label_3
_geom_angle_site_symmetry_1
_geom_angle_site_symmetry_3
_geom_angle
_geom_angle_publ_flag
C13 Hg1 C14 . . 145.6(7) y
C13 Hg1 N2 . . 100.1(6) y
C14 Hg1 N2 . . 107.0(7) y
C13 Hg1 N1 . . 101.5(6) y
C14 Hg1 N1 . . 102.3(7) y
N2 Hg1 N1 . . 83.4(5) y
C6 C1 C2 . . 116(2) ?
C6 C1 N1 . . 109.7(17) ?
C2 C1 N1 . . 109.9(16) ?
C6 C1 H1A . . 106.8 ?
C2 C1 H1A . . 106.8 ?
N1 C1 H1A . . 106.8 ?
C1 C2 C3 . . 105(2) ?
C1 C2 H2A . . 110.7 ?
C3 C2 H2A . . 110.7 ?
C1 C2 H2B . . 110.7 ?
C3 C2 H2B . . 110.7 ?
H2A C2 H2B . . 108.8 ?
C4 C3 C2 . . 111(2) ?
C4 C3 H3A . . 109.4 ?
C2 C3 H3A . . 109.4 ?
C4 C3 H3B . . 109.4 ?
C2 C3 H3B . . 109.4 ?
H3A C3 H3B . . 108.0 ?
C3 C4 C5 . . 106(3) ?
C3 C4 H4A . . 110.5 ?
C5 C4 H4A . . 110.5 ?
C3 C4 H4B . . 110.5 ?
C5 C4 H4B . . 110.5 ?
H4A C4 H4B . . 108.7 ?
C4 C5 C6 . . 111(3) ?
C4 C5 H5A . . 109.4 ?
C6 C5 H5A . . 109.4 ?
C4 C5 H5B . . 109.4 ?
C6 C5 H5B . . 109.4 ?
H5A C5 H5B . . 108.0 ?
C1 C6 C5 . . 109(2) ?
C1 C6 H6A . . 110.0 ?
C5 C6 H6A . . 110.0 ?
C1 C6 H6B . . 110.0 ?
C5 C6 H6B . . 110.0 ?
H6A C6 H6B . . 108.4 ?
C1 N1 Hg1 . . 123.1(12) ?
C1 N1 H1 . . 106.6 ?
Hg1 N1 H1 . . 106.6 ?
C1 N1 H2 . . 106.6 ?
Hg1 N1 H2 . . 106.6 ?
H1 N1 H2 . . 106.5 ?
C8 C7 N2 . . 109.0(17) ?
C8 C7 C12 . . 109.4(16) ?
N2 C7 C12 . . 113.0(17) ?
C8 C7 H7 . . 108.4 ?
N2 C7 H7 . . 108.4 ?
C12 C7 H7 . . 108.4 ?
C7 C8 C9 . . 114(2) ?
C7 C8 H8A . . 108.8 ?
C9 C8 H8A . . 108.8 ?
C7 C8 H8B . . 108.8 ?
C9 C8 H8B . . 108.8 ?
H8A C8 H8B . . 107.7 ?
C10 C9 C8 . . 107(2) ?
C10 C9 H9A . . 110.3 ?
C8 C9 H9A . . 110.3 ?
C10 C9 H9B . . 110.3 ?
C8 C9 H9B . . 110.3 ?
H9A C9 H9B . . 108.5 ?
C11 C10 C9 . . 114(2) ?
C11 C10 H10A . . 108.8 ?
C9 C10 H10A . . 108.8 ?
C11 C10 H10B . . 108.8 ?
C9 C10 H10B . . 108.8 ?
H10A C10 H10B . . 107.7 ?
C10 C11 C12 . . 111(2) ?
C10 C11 H11A . . 109.4 ?
C12 C11 H11A . . 109.4 ?
C10 C11 H11B . . 109.4 ?
C12 C11 H11B . . 109.4 ?
H11A C11 H11B . . 108.0 ?
C7 C12 C11 . . 113(2) ?
C7 C12 H12A . . 109.1 ?
C11 C12 H12A . . 109.1 ?
C7 C12 H12B . . 109.1 ?
C11 C12 H12B . . 109.1 ?
H12A C12 H12B . . 107.8 ?
C7 N2 Hg1 . . 123.3(12) ?
C7 N2 H3 . . 106.5 ?
Hg1 N2 H3 . . 106.5 ?
C7 N2 H4 . . 106.5 ?
Hg1 N2 H4 . . 106.5 ?
H3 N2 H4 . . 106.5 ?
N3 C13 Hg1 . . 177.0(15) ?
N4 C14 Hg1 . . 178.2(19) ?

loop_
_geom_bond_atom_site_label_1
_geom_bond_atom_site_label_2
_geom_bond_site_symmetry_2
_geom_bond_distance
_geom_bond_publ_flag
Hg1 C13 . 2.076(17) y
Hg1 C14 . 2.084(17) y
Hg1 N2 . 2.404(12) y
Hg1 N1 . 2.426(14) y
C1 C6 . 1.45(3) ?
C1 C2 . 1.47(3) ?
C1 N1 . 1.49(2) ?
C1 H1A . 0.9800 ?
C2 C3 . 1.58(3) ?
C2 H2A . 0.9700 ?
C2 H2B . 0.9700 ?
C3 C4 . 1.45(4) ?
C3 H3A . 0.9700 ?
C3 H3B . 0.9700 ?
C4 C5 . 1.53(4) ?
C4 H4A . 0.9700 ?
C4 H4B . 0.9700 ?
C5 C6 . 1.55(3) ?
C5 H5A . 0.9700 ?
C5 H5B . 0.9700 ?
C6 H6A . 0.9700 ?
C6 H6B . 0.9700 ?
N1 H1 . 0.9000 ?
N1 H2 . 0.9000 ?
C7 C8 . 1.41(3) ?
C7 N2 . 1.45(2) ?
C7 C12 . 1.50(3) ?
C7 H7 . 0.9800 ?
C8 C9 . 1.55(3) ?
C8 H8A . 0.9700 ?
C8 H8B . 0.9700 ?
C9 C10 . 1.48(4) ?
C9 H9A . 0.9700 ?
C9 H9B . 0.9700 ?
C10 C11 . 1.48(4) ?
C10 H10A . 0.9700 ?
C10 H10B . 0.9700 ?
C11 C12 . 1.52(3) ?
C11 H11A . 0.9700 ?
C11 H11B . 0.9700 ?
C12 H12A . 0.9700 ?
C12 H12B . 0.9700 ?
N2 H3 . 0.9000 ?
N2 H4 . 0.9000 ?
C13 N3 . 1.14(2) ?
C14 N4 . 1.12(2) ?

loop_
_geom_hbond_atom_site_label_D
_geom_hbond_atom_site_label_H
_geom_hbond_atom_site_label_A
_geom_hbond_site_symmetry_A
_geom_hbond_distance_DH
_geom_hbond_distance_HA
_geom_hbond_distance_DA
_geom_hbond_angle_DHA
N1 H2 N3 2_556 0.90 2.37 3.21(2) 155
N2 H3 N3 2_556 0.90 2.48 3.31(2) 154
N2 H4 N4 2_666 0.90 2.37 3.22(2) 157

loop_
_geom_torsion_atom_site_label_1
_geom_torsion_atom_site_label_2
_geom_torsion_atom_site_label_3
_geom_torsion_atom_site_label_4
_geom_torsion_site_symmetry_1
_geom_torsion_site_symmetry_2
_geom_torsion_site_symmetry_3
_geom_torsion_site_symmetry_4
_geom_torsion
_geom_torsion_publ_flag
C6 C1 C2 C3 . . . . 57(3) ?
N1 C1 C2 C3 . . . . -177(2) ?
C1 C2 C3 C4 . . . . -62(4) ?
C2 C3 C4 C5 . . . . 64(4) ?
C3 C4 C5 C6 . . . . -60(4) ?
C2 C1 C6 C5 . . . . -56(4) ?
N1 C1 C6 C5 . . . . 179(3) ?
C4 C5 C6 C1 . . . . 55(4) ?
C6 C1 N1 Hg1 . . . . 66(2) ?
C2 C1 N1 Hg1 . . . . -63(2) ?
C13 Hg1 N1 C1 . . . . 69.3(14) ?
C14 Hg1 N1 C1 . . . . -85.7(14) ?
N2 Hg1 N1 C1 . . . . 168.3(14) ?
N2 C7 C8 C9 . . . . 176(2) ?
C12 C7 C8 C9 . . . . -60(3) ?
C7 C8 C9 C10 . . . . 59(3) ?
C8 C9 C10 C11 . . . . -53(4) ?
C9 C10 C11 C12 . . . . 52(4) ?
C8 C7 C12 C11 . . . . 55(3) ?
N2 C7 C12 C11 . . . . 177(2) ?
C10 C11 C12 C7 . . . . -51(3) ?
C8 C7 N2 Hg1 . . . . -58(2) ?
C12 C7 N2 Hg1 . . . . -179.6(13) ?
C13 Hg1 N2 C7 . . . . -77.6(14) ?
C14 Hg1 N2 C7 . . . . 80.9(14) ?
N1 Hg1 N2 C7 . . . . -178.2(14) ?
